data_7057301
loop_
_publ_author_name
'Tok, Oleg L.'
'Holub, Josef'
'R\%u\<zi\<cka, Ale\<s'
'R\%u\<zi\<ckov\'a, Zde\'nka'
'\<St\'ibr, Bohumil'

_publ_section_title
;
 Direct synthesis of dicarbollides
;
_journal_issue 11
_journal_name_full 'New Journal of Chemistry'
_journal_page_first 8524
_journal_paper_doi 10.1039/C8NJ00819A
_journal_volume 42
_journal_year 2018
_chemical_formula_moiety 'C5 H20 B9 Si, C6 H16 N'
_chemical_formula_sum 'C11 H36 B9 N Si'
_chemical_formula_weight 307.79
_space_group_crystal_system monoclinic
_space_group_IT_number 14
_space_group_name_Hall '-P 2ybc'
_space_group_name_H-M_alt 'P 1 21/c 1'
_symmetry_space_group_name_Hall '-P 2ybc'
_symmetry_space_group_name_H-M 'P 1 21/c 1'
_atom_sites_solution_hydrogens mixed
_audit_creation_method 'APEX3 v2016.5-0'
_audit_update_record
;
2018-02-07 deposited with the CCDC.
2018-03-27 downloaded from the CCDC.
;
_cell_angle_alpha 90
_cell_angle_beta 101.748(2)
_cell_angle_gamma 90
_cell_formula_units_Z 4
_cell_length_a 16.1704(8)
_cell_length_b 9.1463(6)
_cell_length_c 14.3457(9)
_cell_measurement_reflns_used 27319
_cell_measurement_temperature 150(2)
_cell_measurement_theta_max 27.539
_cell_measurement_theta_min 2.572
_cell_volume 2077.3(2)
_computing_cell_refinement 'APEX3 v2016.5-0 (Bruker AXS)'
_computing_data_collection 'Bruker Instrument Service vV6.2.3'
_computing_data_reduction 'SAINT V8.37A (Bruker AXS Inc., 2015)'
_computing_molecular_graphics 'Platon (Spek, 2009)'
_computing_publication_material 'Platon (Spek, 2009)'
_computing_structure_refinement 'SHELXL-2014/7 (Sheldrick, 2014)'
_computing_structure_solution 'XT, VERSION 2014/5'
_diffrn_ambient_temperature 150(2)
_diffrn_detector_area_resol_mean 10.4167
_diffrn_measured_fraction_theta_full 0.992
_diffrn_measured_fraction_theta_max 0.963
_diffrn_measurement_device_type 'Bruker D8 - Venture'
_diffrn_measurement_method '\f and \w scans to fill the Ewald sphere'
_diffrn_radiation_type MoK\a
_diffrn_radiation_wavelength 0.71073
_diffrn_reflns_av_R_equivalents 0.1127
_diffrn_reflns_av_unetI/netI 0.0785
_diffrn_reflns_Laue_measured_fraction_full 0.992
_diffrn_reflns_Laue_measured_fraction_max 0.963
_diffrn_reflns_limit_h_max 21
_diffrn_reflns_limit_h_min -20
_diffrn_reflns_limit_k_max 11
_diffrn_reflns_limit_k_min -11
_diffrn_reflns_limit_l_max 18
_diffrn_reflns_limit_l_min -18
_diffrn_reflns_number 26531
_diffrn_reflns_point_group_measured_fraction_full 0.992
_diffrn_reflns_point_group_measured_fraction_max 0.963
_diffrn_reflns_theta_full 25.242
_diffrn_reflns_theta_max 27.539
_diffrn_reflns_theta_min 2.572
_diffrn_source 'sealed X-ray tube'
_exptl_absorpt_coefficient_mu 0.104
_exptl_absorpt_correction_T_max 0.7456
_exptl_absorpt_correction_T_min 0.5849
_exptl_absorpt_correction_type multi-scan
_exptl_absorpt_process_details
;
SADABS-2016/2 - Bruker AXS area detector
scaling and absorption correction
;
_exptl_crystal_colour colourless
_exptl_crystal_density_diffrn 0.984
_exptl_crystal_description plate
_exptl_crystal_F_000 672
_exptl_crystal_size_max 0.232
_exptl_crystal_size_mid 0.200
_exptl_crystal_size_min 0.074
_refine_diff_density_max 0.317
_refine_diff_density_min -0.262
_refine_diff_density_rms 0.051
_refine_ls_extinction_coef 0.075(6)
_refine_ls_extinction_expression Fc^*^=kFc[1+0.001xFc^2^\l^3^/sin(2\q)]^-1/4^
_refine_ls_extinction_method 'SHELXL-2014/7 (Sheldrick 2014'
_refine_ls_goodness_of_fit_ref 1.126
_refine_ls_hydrogen_treatment mixed
_refine_ls_matrix_type full
_refine_ls_number_parameters 264
_refine_ls_number_reflns 4611
_refine_ls_number_restraints 2
_refine_ls_restrained_S_all 1.126
_refine_ls_R_factor_all 0.1400
_refine_ls_R_factor_gt 0.0787
_refine_ls_shift/su_max 0.000
_refine_ls_shift/su_mean 0.000
_refine_ls_structure_factor_coef Fsqd
_refine_ls_weighting_details 'w=1/[\s^2^(Fo^2^)+(0.0352P)^2^+2.4161P] where P=(Fo^2^+2Fc^2^)/3'
_refine_ls_weighting_scheme calc
_refine_ls_wR_factor_gt 0.1489
_refine_ls_wR_factor_ref 0.1775
_reflns_Friedel_coverage 0.000
_reflns_number_gt 2908
_reflns_number_total 4611
_reflns_threshold_expression 'I > 2\s(I)'
_cod_data_source_file c8nj00819a2.cif
_cod_data_source_block mo_jhl171121Si1_0ma_a
_cod_depositor_comments 'Adding full bibliography for 7057300--7057301.cif.'
_cod_database_code 7057301
_shelx_shelxl_version_number 2014/7
_shelx_space_group_comment
;
The symmetry employed for this shelxl refinement is uniquely defined
by the following loop, which should always be used as a source of
symmetry information in preference to the above space-group names.
They are only intended as comments.
;
_exptl_absorpt_special_details
;
The ratio of minimum to maximum
apparent transmission was 0.784
;

loop_
_space_group_symop_operation_xyz
'x, y, z'
'-x, y+1/2, -z+1/2'
'-x, -y, -z'
'x, -y-1/2, z-1/2'

loop_
_atom_site_label
_atom_site_type_symbol
_atom_site_fract_x
_atom_site_fract_y
_atom_site_fract_z
_atom_site_U_iso_or_equiv
_atom_site_adp_type
_atom_site_occupancy
_atom_site_site_symmetry_order
_atom_site_calc_flag
_atom_site_refinement_flags_posn
_atom_site_refinement_flags_adp
_atom_site_refinement_flags_occupancy
_atom_site_disorder_assembly
_atom_site_disorder_group
Si1 Si 0.59245(5) 0.19907(10) 0.16438(7) 0.0446(3) Uani 1 1 d . . . . .
H1 H 0.8519(18) 0.200(3) 0.465(2) 0.045(8) Uiso 1 1 d . . . . .
B1 B 0.8188(2) 0.2564(4) 0.3990(2) 0.0366(8) Uani 1 1 d . . . . .
B2 B 0.7705(2) 0.1630(4) 0.2925(2) 0.0332(7) Uani 1 1 d . . . . .
H2 H 0.7650(17) 0.042(3) 0.2824(19) 0.040(8) Uiso 1 1 d . . . . .
B4 B 0.7585(2) 0.4205(4) 0.3989(2) 0.0385(8) Uani 1 1 d . . . . .
H4 H 0.7456(18) 0.472(3) 0.464(2) 0.049(9) Uiso 1 1 d . . . . .
H3 H 0.669(3) 0.204(6) 0.385(4) 0.131(19) Uiso 1 1 d . . . . .
B3 B 0.7103(4) 0.2538(6) 0.3572(4) 0.0347(17) Uani 0.615(11) 1 d . . P A 1
B3' B 0.7296(5) 0.4352(9) 0.1965(6) 0.033(3) Uani 0.385(11) 1 d . . P A 2
B6 B 0.8637(2) 0.2630(4) 0.2950(2) 0.0347(7) Uani 1 1 d . . . . .
H6 H 0.9240(18) 0.210(3) 0.295(2) 0.044(8) Uiso 1 1 d . . . . .
B5 B 0.8551(2) 0.4269(4) 0.3627(2) 0.0348(7) Uani 1 1 d . . . . .
H5 H 0.9122(18) 0.482(3) 0.407(2) 0.046(8) Uiso 1 1 d . . . . .
C7 C 0.69304(16) 0.2732(3) 0.23646(19) 0.0314(6) Uani 1 1 d . . . . .
C8 C 0.6887(2) 0.4174(3) 0.2960(2) 0.0424(7) Uani 1 1 d . . . . .
H8 H 0.623(2) 0.461(4) 0.294(2) 0.075(11) Uiso 1 1 d . . . . .
B9 B 0.7710(2) 0.5302(4) 0.3002(3) 0.0398(8) Uani 1 1 d D . . . .
H9A H 0.764(2) 0.473(14) 0.221(4) 0.42(9) Uiso 1 1 d D . . B 1
H9 H 0.7630(19) 0.654(4) 0.305(2) 0.056(9) Uiso 1 1 d . . . . .
B10 B 0.8380(2) 0.4334(4) 0.2369(2) 0.0375(8) Uani 1 1 d D . . . .
H10 H 0.885(2) 0.485(4) 0.200(2) 0.057(9) Uiso 1 1 d . . . . .
B11 B 0.7811(2) 0.2739(4) 0.1943(2) 0.0323(7) Uani 1 1 d . . . . .
H11 H 0.7823(17) 0.220(3) 0.127(2) 0.039(8) Uiso 1 1 d . . . . .
C12 C 0.5114(3) 0.1933(6) 0.2391(4) 0.0937(16) Uani 1 1 d . . . . .
H12A H 0.5032 0.2917 0.2626 0.141 Uiso 1 1 calc R U . . .
H12B H 0.5302 0.1275 0.2932 0.141 Uiso 1 1 calc R U . . .
H12C H 0.4580 0.1575 0.2010 0.141 Uiso 1 1 calc R U . . .
C13 C 0.5552(3) 0.3209(6) 0.0616(3) 0.0989(17) Uani 1 1 d . . . . .
H13A H 0.5949 0.3170 0.0184 0.148 Uiso 1 1 calc R U . . .
H13B H 0.5517 0.4214 0.0842 0.148 Uiso 1 1 calc R U . . .
H13C H 0.4993 0.2890 0.0278 0.148 Uiso 1 1 calc R U . . .
C14 C 0.6094(2) 0.0128(4) 0.1212(3) 0.0699(12) Uani 1 1 d . . . . .
H14A H 0.5558 -0.0260 0.0854 0.105 Uiso 1 1 calc R U . . .
H14B H 0.6307 -0.0510 0.1757 0.105 Uiso 1 1 calc R U . . .
H14C H 0.6506 0.0169 0.0798 0.105 Uiso 1 1 calc R U . . .
C15 C 0.7891(2) 0.8666(4) 0.4815(2) 0.0500(8) Uani 1 1 d . . . . .
H15A H 0.8040 0.9464 0.5285 0.060 Uiso 1 1 calc R U . . .
H15B H 0.7954 0.9047 0.4188 0.060 Uiso 1 1 calc R U . . .
C16 C 0.6982(2) 0.8247(4) 0.4760(3) 0.0705(12) Uani 1 1 d . . . . .
H16A H 0.6614 0.9043 0.4464 0.106 Uiso 1 1 calc R U . . .
H16B H 0.6885 0.8069 0.5403 0.106 Uiso 1 1 calc R U . . .
H16C H 0.6853 0.7358 0.4377 0.106 Uiso 1 1 calc R U . . .
C17 C 0.8470(2) 0.6847(4) 0.6071(2) 0.0452(8) Uani 1 1 d . . . . .
H17A H 0.8630 0.7643 0.6540 0.054 Uiso 1 1 calc R U . . .
H17B H 0.7881 0.6561 0.6080 0.054 Uiso 1 1 calc R U . . .
C18 C 0.9039(2) 0.5557(4) 0.6370(2) 0.0451(8) Uani 1 1 d . . . . .
H18A H 0.8955 0.4831 0.5857 0.068 Uiso 1 1 calc R U . . .
H18B H 0.8903 0.5117 0.6944 0.068 Uiso 1 1 calc R U . . .
H18C H 0.9629 0.5880 0.6505 0.068 Uiso 1 1 calc R U . . .
C19 C 0.93842(19) 0.7858(4) 0.5023(2) 0.0448(8) Uani 1 1 d . . . . .
H19A H 0.9771 0.7032 0.5242 0.054 Uiso 1 1 calc R U . . .
H19B H 0.9563 0.8692 0.5457 0.054 Uiso 1 1 calc R U . . .
C20 C 0.9471(2) 0.8286(4) 0.4030(2) 0.0521(9) Uani 1 1 d . . . . .
H20A H 0.9229 0.7518 0.3581 0.078 Uiso 1 1 calc R U . . .
H20B H 1.0070 0.8411 0.4015 0.078 Uiso 1 1 calc R U . . .
H20C H 0.9171 0.9207 0.3851 0.078 Uiso 1 1 calc R U . . .
N21 N 0.85038(15) 0.7423(3) 0.50924(16) 0.0335(6) Uani 1 1 d . . . . .
H21 H 0.834(2) 0.670(4) 0.466(2) 0.053(10) Uiso 1 1 d . . . . .

loop_
_atom_site_aniso_label
_atom_site_aniso_U_11
_atom_site_aniso_U_22
_atom_site_aniso_U_33
_atom_site_aniso_U_23
_atom_site_aniso_U_13
_atom_site_aniso_U_12
Si1 0.0372(5) 0.0443(6) 0.0488(5) -0.0007(4) 0.0003(4) -0.0071(4)
B1 0.0479(19) 0.0310(17) 0.0298(16) 0.0011(14) 0.0051(14) -0.0019(14)
B2 0.0425(18) 0.0256(17) 0.0297(16) 0.0006(13) 0.0028(13) -0.0013(13)
B4 0.0475(19) 0.0341(19) 0.0355(18) -0.0064(15) 0.0125(15) -0.0015(15)
B3 0.045(3) 0.032(3) 0.029(3) -0.002(2) 0.013(2) -0.003(2)
B3' 0.038(5) 0.026(5) 0.034(5) 0.005(3) 0.002(4) -0.001(3)
B6 0.0360(17) 0.0309(18) 0.0357(17) -0.0040(14) 0.0035(13) 0.0025(14)
B5 0.0402(17) 0.0276(17) 0.0352(17) -0.0022(13) 0.0042(14) -0.0013(14)
C7 0.0353(14) 0.0279(15) 0.0313(14) 0.0000(11) 0.0073(11) 0.0022(11)
C8 0.0449(17) 0.0358(17) 0.0474(18) -0.0057(14) 0.0114(14) 0.0014(14)
B9 0.0464(19) 0.0277(18) 0.044(2) -0.0023(15) 0.0055(15) 0.0033(15)
B10 0.0424(18) 0.0351(19) 0.0371(18) 0.0033(15) 0.0130(14) -0.0010(15)
B11 0.0374(16) 0.0323(18) 0.0270(15) 0.0017(13) 0.0060(12) 0.0021(14)
C12 0.058(2) 0.103(4) 0.128(4) -0.019(3) 0.036(3) -0.030(3)
C13 0.098(3) 0.098(4) 0.078(3) 0.021(3) -0.037(3) -0.023(3)
C14 0.064(2) 0.062(3) 0.078(3) -0.024(2) 0.001(2) -0.017(2)
C15 0.066(2) 0.0327(18) 0.0483(19) -0.0010(15) 0.0038(16) 0.0105(16)
C16 0.054(2) 0.056(3) 0.099(3) 0.000(2) 0.008(2) 0.0181(18)
C17 0.065(2) 0.0401(18) 0.0313(15) -0.0011(13) 0.0111(14) -0.0043(16)
C18 0.0543(19) 0.0421(19) 0.0385(17) 0.0109(14) 0.0079(14) -0.0064(15)
C19 0.0465(17) 0.0425(19) 0.0432(17) 0.0041(14) 0.0041(14) -0.0113(15)
C20 0.057(2) 0.052(2) 0.0453(19) 0.0161(16) 0.0063(15) -0.0116(17)
N21 0.0423(13) 0.0267(13) 0.0299(12) -0.0004(10) 0.0035(10) -0.0007(10)

loop_
_atom_type_symbol
_atom_type_description
_atom_type_scat_dispersion_real
_atom_type_scat_dispersion_imag
_atom_type_scat_source
C C 0.0033 0.0016 'International Tables Vol C Tables 4.2.6.8 and 6.1.1.4'
H H 0.0000 0.0000 'International Tables Vol C Tables 4.2.6.8 and 6.1.1.4'
B B 0.0013 0.0007 'International Tables Vol C Tables 4.2.6.8 and 6.1.1.4'
N N 0.0061 0.0033 'International Tables Vol C Tables 4.2.6.8 and 6.1.1.4'
Si Si 0.0817 0.0704 'International Tables Vol C Tables 4.2.6.8 and 6.1.1.4'

loop_
_geom_angle_atom_site_label_1
_geom_angle_atom_site_label_2
_geom_angle_atom_site_label_3
_geom_angle
C13 Si1 C14 109.5(2)
C13 Si1 C12 108.9(3)
C14 Si1 C12 109.7(2)
C13 Si1 C7 109.16(17)
C14 Si1 C7 110.33(15)
C12 Si1 C7 109.18(18)
B3 B1 B5 106.4(3)
B3 B1 B2 57.5(2)
B5 B1 B2 106.4(2)
B3 B1 B6 105.5(3)
B5 B1 B6 60.83(19)
B2 B1 B6 58.92(18)
B3 B1 B4 59.9(2)
B5 B1 B4 58.50(19)
B2 B1 B4 105.0(2)
B6 B1 B4 106.5(2)
B3 B1 H1 124.4(15)
B5 B1 H1 121.6(16)
B2 B1 H1 123.5(16)
B6 B1 H1 120.9(15)
B4 B1 H1 124.1(16)
C7 B2 B3 60.8(2)
C7 B2 B6 104.5(2)
B3 B2 B6 108.7(3)
C7 B2 B11 57.27(17)
B3 B2 B11 108.3(3)
B6 B2 B11 59.78(18)
C7 B2 B1 106.0(2)
B3 B2 B1 59.8(2)
B6 B2 B1 60.64(18)
B11 B2 B1 108.1(2)
C7 B2 H2 120.0(14)
B3 B2 H2 121.2(14)
B6 B2 H2 124.3(14)
B11 B2 H2 118.8(14)
B1 B2 H2 126.5(14)
C8 B4 B5 102.9(2)
C8 B4 B3 60.7(2)
B5 B4 B3 106.9(3)
C8 B4 B9 58.1(2)
B5 B4 B9 59.43(19)
B3 B4 B9 109.4(3)
C8 B4 B1 104.9(2)
B5 B4 B1 60.53(19)
B3 B4 B1 58.5(2)
B9 B4 B1 108.9(2)
C8 B4 H4 123.0(15)
B5 B4 H4 124.9(16)
B3 B4 H4 120.8(16)
B9 B4 H4 120.0(16)
B1 B4 H4 123.9(16)
B2 B3 C7 59.2(2)
B2 B3 C8 103.0(3)
C7 B3 C8 54.7(2)
B2 B3 B1 62.7(2)
C7 B3 B1 107.1(3)
C8 B3 B1 104.4(3)
B2 B3 B4 110.2(3)
C7 B3 B4 102.9(3)
C8 B3 B4 56.9(2)
B1 B3 B4 61.6(2)
B2 B3 H3 121(3)
C7 B3 H3 119(3)
C8 B3 H3 122(3)
B1 B3 H3 127(3)
B4 B3 H3 125(3)
B11 B3' C8 102.0(5)
B11 B3' B10 62.0(3)
C8 B3' B10 105.0(5)
B11 B3' B9 110.2(5)
C8 B3' B9 58.4(3)
B10 B3' B9 62.0(3)
B11 B3' C7 57.7(3)
C8 B3' C7 54.8(3)
B10 B3' C7 105.7(5)
B9 B3' C7 104.0(5)
B2 B6 B11 60.56(18)
B2 B6 B10 109.3(2)
B11 B6 B10 59.92(19)
B2 B6 B1 60.44(19)
B11 B6 B1 108.5(2)
B10 B6 B1 109.0(2)
B2 B6 B5 106.5(2)
B11 B6 B5 105.4(2)
B10 B6 B5 59.23(19)
B1 B6 B5 59.41(18)
B2 B6 H6 122.1(16)
B11 B6 H6 123.9(15)
B10 B6 H6 121.2(16)
B1 B6 H6 119.8(15)
B5 B6 H6 122.4(16)
B4 B5 B9 61.3(2)
B4 B5 B10 109.9(2)
B9 B5 B10 61.0(2)
B4 B5 B1 61.0(2)
B9 B5 B1 110.7(2)
B10 B5 B1 109.5(2)
B4 B5 B6 107.6(2)
B9 B5 B6 108.0(2)
B10 B5 B6 59.53(19)
B1 B5 B6 59.77(19)
B4 B5 H5 121.9(15)
B9 B5 H5 120.6(16)
B10 B5 H5 119.9(15)
B1 B5 H5 120.7(15)
B6 B5 H5 122.1(15)
C8 C7 B11 109.3(2)
C8 C7 B2 110.7(2)
B11 C7 B2 64.19(18)
C8 C7 B3 63.5(2)
B11 C7 B3 113.3(3)
B2 C7 B3 60.0(2)
C8 C7 B3' 61.4(3)
B11 C7 B3' 60.0(3)
B2 C7 B3' 113.6(3)
C8 C7 Si1 118.16(19)
B11 C7 Si1 121.05(19)
B2 C7 Si1 121.86(19)
B3 C7 Si1 117.9(2)
B3' C7 Si1 116.3(3)
C7 C8 B4 113.3(2)
C7 C8 B9 114.3(2)
B4 C8 B9 64.4(2)
C7 C8 B3' 63.8(3)
B4 C8 B3' 115.7(4)
B9 C8 B3' 61.9(3)
C7 C8 B3 61.8(2)
B4 C8 B3 62.3(2)
B9 C8 B3 115.9(3)
C7 C8 H8 115.3(19)
B4 C8 H8 118.7(18)
B9 C8 H8 121.3(19)
B3' C8 H8 118.1(18)
B3 C8 H8 114.1(19)
C8 B9 B3' 59.7(3)
C8 B9 B5 102.4(2)
B3' B9 B5 107.1(4)
C8 B9 B4 57.6(2)
B3' B9 B4 108.3(4)
B5 B9 B4 59.3(2)
C8 B9 B10 103.7(2)
B3' B9 B10 58.9(3)
B5 B9 B10 60.17(19)
B4 B9 B10 107.7(2)
C8 B9 H9A 77(6)
B5 B9 H9A 99(3)
B4 B9 H9A 119(7)
B10 B9 H9A 43.6(5)
C8 B9 H9 121.0(16)
B3' B9 H9 121.1(16)
B5 B9 H9 126.3(16)
B4 B9 H9 118.8(16)
B10 B9 H9 127.3(16)
H9A B9 H9 119(6)
B3' B10 B11 58.1(3)
B3' B10 B5 106.2(4)
B11 B10 B5 106.7(2)
B3' B10 B6 106.8(3)
B11 B10 B6 59.55(18)
B5 B10 B6 61.24(19)
B3' B10 B9 59.1(3)
B11 B10 B9 105.0(2)
B5 B10 B9 58.87(19)
B6 B10 B9 107.7(2)
B11 B10 H9A 76(5)
B5 B10 H9A 98(3)
B6 B10 H9A 118(7)
B9 B10 H9A 43.7(5)
B3' B10 H10 125.5(16)
B11 B10 H10 122.8(17)
B5 B10 H10 121.1(16)
B6 B10 H10 118.3(17)
B9 B10 H10 125.2(17)
H9A B10 H10 122(7)
C7 B11 B3' 62.3(3)
C7 B11 B6 105.4(2)
B3' B11 B6 109.1(4)
C7 B11 B10 107.6(2)
B3' B11 B10 59.9(3)
B6 B11 B10 60.53(19)
C7 B11 B2 58.53(17)
B3' B11 B2 110.8(3)
B6 B11 B2 59.66(18)
B10 B11 B2 109.0(2)
C7 B11 H11 119.6(15)
B3' B11 H11 120.6(15)
B6 B11 H11 123.7(15)
B10 B11 H11 125.5(15)
B2 B11 H11 117.8(15)
Si1 C12 H12A 109.5
Si1 C12 H12B 109.5
H12A C12 H12B 109.5
Si1 C12 H12C 109.5
H12A C12 H12C 109.5
H12B C12 H12C 109.5
Si1 C13 H13A 109.5
Si1 C13 H13B 109.5
H13A C13 H13B 109.5
Si1 C13 H13C 109.5
H13A C13 H13C 109.5
H13B C13 H13C 109.5
Si1 C14 H14A 109.5
Si1 C14 H14B 109.5
H14A C14 H14B 109.5
Si1 C14 H14C 109.5
H14A C14 H14C 109.5
H14B C14 H14C 109.5
C16 C15 N21 113.9(3)
C16 C15 H15A 108.8
N21 C15 H15A 108.8
C16 C15 H15B 108.8
N21 C15 H15B 108.8
H15A C15 H15B 107.7
C15 C16 H16A 109.5
C15 C16 H16B 109.5
H16A C16 H16B 109.5
C15 C16 H16C 109.5
H16A C16 H16C 109.5
H16B C16 H16C 109.5
C18 C17 N21 113.8(2)
C18 C17 H17A 108.8
N21 C17 H17A 108.8
C18 C17 H17B 108.8
N21 C17 H17B 108.8
H17A C17 H17B 107.7
C17 C18 H18A 109.5
C17 C18 H18B 109.5
H18A C18 H18B 109.5
C17 C18 H18C 109.5
H18A C18 H18C 109.5
H18B C18 H18C 109.5
N21 C19 C20 113.8(2)
N21 C19 H19A 108.8
C20 C19 H19A 108.8
N21 C19 H19B 108.8
C20 C19 H19B 108.8
H19A C19 H19B 107.7
C19 C20 H20A 109.5
C19 C20 H20B 109.5
H20A C20 H20B 109.5
C19 C20 H20C 109.5
H20A C20 H20C 109.5
H20B C20 H20C 109.5
C19 N21 C15 111.3(2)
C19 N21 C17 111.6(2)
C15 N21 C17 111.2(2)
C19 N21 H21 107(2)
C15 N21 H21 107(2)
C17 N21 H21 109(2)

loop_
_geom_bond_atom_site_label_1
_geom_bond_atom_site_label_2
_geom_bond_distance
Si1 C13 1.849(4)
Si1 C14 1.852(4)
Si1 C12 1.855(4)
Si1 C7 1.868(3)
B1 B3 1.735(7)
B1 B5 1.781(5)
B1 B2 1.784(4)
B1 B6 1.788(5)
B1 B4 1.789(5)
B1 H1 1.11(3)
B2 C7 1.680(4)
B2 B3 1.694(6)
B2 B6 1.757(5)
B2 B11 1.773(4)
B2 H2 1.12(3)
B4 C8 1.666(5)
B4 B5 1.745(5)
B4 B3 1.761(6)
B4 B9 1.780(5)
B4 H4 1.10(3)
B3 C7 1.707(6)
B3 C8 1.735(6)
B3 H3 0.95(6)
B3' B11 1.698(9)
B3' C8 1.699(9)
B3' B10 1.731(9)
B3' B9 1.736(10)
B3' C7 1.736(9)
B6 B11 1.759(4)
B6 B10 1.777(5)
B6 B5 1.807(5)
B6 H6 1.09(3)
B5 B9 1.748(5)
B5 B10 1.771(5)
B5 H5 1.13(3)
C7 C8 1.581(4)
C7 B11 1.657(4)
C8 B9 1.675(5)
C8 H8 1.12(4)
B9 B10 1.785(5)
B9 H9A 1.234(10)
B9 H9 1.14(3)
B10 B11 1.766(5)
B10 H9A 1.232(10)
B10 H10 1.12(3)
B11 H11 1.08(3)
C12 H12A 0.9800
C12 H12B 0.9800
C12 H12C 0.9800
C13 H13A 0.9800
C13 H13B 0.9800
C13 H13C 0.9800
C14 H14A 0.9800
C14 H14B 0.9800
C14 H14C 0.9800
C15 C16 1.506(5)
C15 N21 1.507(4)
C15 H15A 0.9900
C15 H15B 0.9900
C16 H16A 0.9800
C16 H16B 0.9800
C16 H16C 0.9800
C17 C18 1.504(4)
C17 N21 1.510(4)
C17 H17A 0.9900
C17 H17B 0.9900
C18 H18A 0.9800
C18 H18B 0.9800
C18 H18C 0.9800
C19 N21 1.501(4)
C19 C20 1.511(4)
C19 H19A 0.9900
C19 H19B 0.9900
C20 H20A 0.9800
C20 H20B 0.9800
C20 H20C 0.9800
N21 H21 0.91(3)
